data_7010731
loop_
_publ_author_name
'Harrison, William T. A.'
'Howie, R. Alan'
'Munro, Craig M.'
'Wardell, James L.'

_publ_section_title
;
 Monomer--polymer forms of solid, unsolvated, 5-coordinate
 halodimethyl(2-diphenylphosphinylethyl)stannanes, XMe2SnCH2CH2P(O)Ph2
 (X&#x00A0;=&#x00A0;Cl, Br or I). Effects of different
 recrystallisation media
;
_journal_issue 18
_journal_name_full 'Journal of the Chemical Society, Dalton Transactions'
_journal_page_first 2593
_journal_paper_doi 10.1039/b103107b
_journal_year 2001
_chemical_formula_moiety 'C16 H20 Cl O P Sn'
_chemical_formula_sum 'C16 H20 Cl O P Sn'
_chemical_formula_weight 413.43
_chemical_name_systematic
; 
Chlorodimethyl(2-diphenylphosphinoethyl-C,O)stannane 
;
_space_group_IT_number 14
_symmetry_cell_setting monoclinic
_symmetry_space_group_name_Hall '-P 2yab'
_symmetry_space_group_name_H-M 'P 1 21/a 1'
_atom_sites_solution_hydrogens geom
_atom_sites_solution_primary heavy
_atom_sites_solution_secondary difmap
_audit_creation_method SHELXL-97
_cell_angle_alpha 90.00
_cell_angle_beta 109.9570(10)
_cell_angle_gamma 90.00
_cell_formula_units_Z 4
_cell_length_a 9.7708(4)
_cell_length_b 15.1394(6)
_cell_length_c 12.6876(5)
_cell_measurement_reflns_used 10432
_cell_measurement_temperature 301(2)
_cell_measurement_theta_max 24.99
_cell_measurement_theta_min 1.71
_cell_volume 1764.10(12)
_computing_cell_refinement 'SAINT (Bruker, 1999)'
_computing_data_collection 'SMART (Bruker, 1999)'
_computing_data_reduction SAINT
_computing_molecular_graphics 'ORTEP-3 (Farrugia, 1997)'
_computing_publication_material SHEXL-97
_computing_structure_refinement 'SHELXL-97 (Sheldrick, 1997)'
_computing_structure_solution 'SHELXS-86 (Sheldrick, 1990)'
_diffrn_ambient_temperature 301(2)
_diffrn_measured_fraction_theta_full 0.996
_diffrn_measured_fraction_theta_max 0.996
_diffrn_measurement_device_type 'Bruker SMART 1000 CCD'
_diffrn_measurement_method '\f and \w'
_diffrn_radiation_monochromator graphite
_diffrn_radiation_source 'fine-focus sealed tube'
_diffrn_radiation_type MoK\a
_diffrn_radiation_wavelength 0.71073
_diffrn_reflns_av_R_equivalents 0.0186
_diffrn_reflns_av_sigmaI/netI 0.0149
_diffrn_reflns_limit_h_max 10
_diffrn_reflns_limit_h_min -11
_diffrn_reflns_limit_k_max 16
_diffrn_reflns_limit_k_min -18
_diffrn_reflns_limit_l_max 15
_diffrn_reflns_limit_l_min -14
_diffrn_reflns_number 10432
_diffrn_reflns_theta_full 24.99
_diffrn_reflns_theta_max 24.99
_diffrn_reflns_theta_min 1.71
_diffrn_standards_decay_% 0
_diffrn_standards_number 0
_exptl_absorpt_coefficient_mu 1.684
_exptl_absorpt_correction_T_max 0.862
_exptl_absorpt_correction_T_min 0.702
_exptl_absorpt_correction_type multi-scan
_exptl_absorpt_process_details '(SADABS: Bruker, 1999)'
_exptl_crystal_colour colourless
_exptl_crystal_density_diffrn 1.557
_exptl_crystal_density_method 'not measured'
_exptl_crystal_description block
_exptl_crystal_F_000 824
_exptl_crystal_size_max 0.44
_exptl_crystal_size_mid 0.28
_exptl_crystal_size_min 0.24
_refine_diff_density_max 0.371
_refine_diff_density_min -0.287
_refine_diff_density_rms 0.046
_refine_ls_extinction_method none
_refine_ls_goodness_of_fit_ref 1.030
_refine_ls_hydrogen_treatment constr
_refine_ls_matrix_type full
_refine_ls_number_parameters 183
_refine_ls_number_reflns 3104
_refine_ls_number_restraints 0
_refine_ls_restrained_S_all 1.030
_refine_ls_R_factor_all 0.0242
_refine_ls_R_factor_gt 0.0195
_refine_ls_shift/su_max 0.000
_refine_ls_shift/su_mean 0.000
_refine_ls_structure_factor_coef Fsqd
_refine_ls_weighting_details 'calc w=1/[\s^2^(Fo^2^)+(0.0285P)^2^+0.4754P] where P=(Fo^2^+2Fc^2^)/3'
_refine_ls_weighting_scheme calc
_refine_ls_wR_factor_gt 0.0499
_refine_ls_wR_factor_ref 0.0520
_reflns_number_gt 2717
_reflns_number_total 3104
_reflns_threshold_expression I>2\s(I)
_cod_data_source_file b103107b.txt
_cod_data_source_block clmrt
_cod_original_sg_symbol_H-M 'P 21/a'
_cod_database_code 7010731

loop_
_symmetry_equiv_pos_as_xyz
'x, y, z'
'x+1/2, -y+1/2, z'
'-x, -y, -z'
'-x-1/2, y-1/2, -z'

loop_
_atom_site_label
_atom_site_type_symbol
_atom_site_fract_x
_atom_site_fract_y
_atom_site_fract_z
_atom_site_U_iso_or_equiv
_atom_site_adp_type
_atom_site_occupancy
_atom_site_calc_flag
_atom_site_refinement_flags
_atom_site_disorder_assembly
_atom_site_disorder_group
Sn1 Sn 0.102281(16) 0.055216(10) 0.217437(13) 0.04682(7) Uani 1 d . . .
Cl1 Cl 0.24883(8) 0.13729(6) 0.12054(7) 0.0804(2) Uani 1 d . . .
P1 P -0.21046(6) 0.02903(4) 0.25908(5) 0.04619(14) Uani 1 d . . .
O1 O -0.05905(16) -0.00987(12) 0.30184(13) 0.0523(4) Uani 1 d . . .
C1 C 0.2567(3) 0.06726(19) 0.3817(2) 0.0641(7) Uani 1 d . . .
H1A H 0.2070 0.0677 0.4352 0.096 Uiso 1 calc R . .
H1B H 0.3100 0.1213 0.3875 0.096 Uiso 1 calc R . .
H1C H 0.3228 0.0182 0.3968 0.096 Uiso 1 calc R . .
C2 C 0.0951(3) -0.06753(17) 0.1357(2) 0.0617(7) Uani 1 d . . .
H2A H 0.1695 -0.0690 0.1022 0.093 Uiso 1 calc R . .
H2B H 0.0015 -0.0747 0.0786 0.093 Uiso 1 calc R . .
H2C H 0.1110 -0.1145 0.1893 0.093 Uiso 1 calc R . .
C3 C -0.0839(3) 0.14090(16) 0.1526(2) 0.0556(6) Uani 1 d . . .
H3A H -0.0744 0.1896 0.2043 0.067 Uiso 1 calc R . .
H3B H -0.0853 0.1653 0.0815 0.067 Uiso 1 calc R . .
C4 C -0.2273(3) 0.09339(18) 0.1354(2) 0.0559(6) Uani 1 d . . .
H4A H -0.2505 0.0550 0.0705 0.067 Uiso 1 calc R . .
H4B H -0.3053 0.1361 0.1225 0.067 Uiso 1 calc R . .
C5 C -0.2405(2) 0.10189(15) 0.36100(19) 0.0467(5) Uani 1 d . . .
C6 C -0.3704(3) 0.14886(18) 0.3387(2) 0.0606(6) Uani 1 d . . .
H6 H -0.4446 0.1425 0.2699 0.073 Uiso 1 calc R . .
C7 C -0.3883(3) 0.20469(19) 0.4188(3) 0.0711(8) Uani 1 d . . .
H7 H -0.4752 0.2355 0.4044 0.085 Uiso 1 calc R . .
C8 C -0.2767(4) 0.21496(19) 0.5210(3) 0.0708(8) Uani 1 d . . .
H8 H -0.2884 0.2536 0.5743 0.085 Uiso 1 calc R . .
C9 C -0.1493(3) 0.16837(19) 0.5438(2) 0.0658(7) Uani 1 d . . .
H9 H -0.0754 0.1747 0.6128 0.079 Uiso 1 calc R . .
C10 C -0.1314(3) 0.11217(17) 0.4641(2) 0.0544(6) Uani 1 d . . .
H10 H -0.0450 0.0807 0.4796 0.065 Uiso 1 calc R . .
C11 C -0.3479(3) -0.05575(16) 0.2252(2) 0.0505(6) Uani 1 d . . .
C12 C -0.3653(3) -0.1093(2) 0.1322(3) 0.0696(7) Uani 1 d . . .
H12 H -0.3108 -0.0986 0.0860 0.083 Uiso 1 calc R . .
C13 C -0.4641(4) -0.1786(2) 0.1087(3) 0.0854(10) Uani 1 d . . .
H13 H -0.4749 -0.2146 0.0471 0.102 Uiso 1 calc R . .
C14 C -0.5452(3) -0.1942(2) 0.1750(3) 0.0858(10) Uani 1 d . . .
H14 H -0.6118 -0.2405 0.1581 0.103 Uiso 1 calc R . .
C15 C -0.5291(3) -0.1421(2) 0.2660(3) 0.0777(9) Uani 1 d . . .
H15 H -0.5850 -0.1531 0.3111 0.093 Uiso 1 calc R . .
C16 C -0.4306(3) -0.07309(18) 0.2922(2) 0.0611(7) Uani 1 d . . .
H16 H -0.4198 -0.0383 0.3549 0.073 Uiso 1 calc R . .

loop_
_atom_site_aniso_label
_atom_site_aniso_U_11
_atom_site_aniso_U_22
_atom_site_aniso_U_33
_atom_site_aniso_U_23
_atom_site_aniso_U_13
_atom_site_aniso_U_12
Sn1 0.04468(10) 0.05092(11) 0.04546(10) -0.00317(7) 0.01615(7) -0.00404(7)
Cl1 0.0680(4) 0.1075(6) 0.0681(4) 0.0041(4) 0.0262(4) -0.0337(4)
P1 0.0401(3) 0.0578(4) 0.0408(3) 0.0063(3) 0.0140(2) 0.0066(3)
O1 0.0432(8) 0.0649(10) 0.0505(9) 0.0124(8) 0.0181(7) 0.0095(8)
C1 0.0561(15) 0.0775(19) 0.0531(15) -0.0066(13) 0.0115(12) -0.0065(13)
C2 0.0628(15) 0.0592(16) 0.0617(16) -0.0119(12) 0.0195(13) 0.0019(12)
C3 0.0671(15) 0.0496(14) 0.0521(14) 0.0072(11) 0.0231(12) 0.0061(12)
C4 0.0522(13) 0.0701(16) 0.0450(13) 0.0145(12) 0.0159(11) 0.0141(12)
C5 0.0447(12) 0.0508(13) 0.0467(13) 0.0049(10) 0.0185(10) 0.0000(10)
C6 0.0525(14) 0.0651(16) 0.0639(16) -0.0001(13) 0.0193(12) 0.0083(12)
C7 0.0725(18) 0.0617(16) 0.090(2) -0.0029(16) 0.0422(17) 0.0087(14)
C8 0.104(2) 0.0540(15) 0.0712(19) -0.0072(14) 0.0523(19) -0.0098(16)
C9 0.0843(19) 0.0621(16) 0.0506(15) -0.0025(13) 0.0226(14) -0.0114(15)
C10 0.0555(14) 0.0551(14) 0.0521(14) 0.0073(11) 0.0178(12) -0.0015(11)
C11 0.0432(11) 0.0562(14) 0.0497(14) 0.0027(11) 0.0126(10) 0.0084(10)
C12 0.0743(18) 0.0684(18) 0.0654(17) -0.0081(14) 0.0230(15) 0.0067(15)
C13 0.088(2) 0.0615(19) 0.088(2) -0.0203(17) 0.0048(19) 0.0064(17)
C14 0.0646(18) 0.0575(18) 0.120(3) 0.0039(19) 0.011(2) -0.0028(14)
C15 0.0659(18) 0.0710(19) 0.100(2) 0.0078(18) 0.0337(17) -0.0054(15)
C16 0.0595(15) 0.0632(16) 0.0633(16) 0.0043(13) 0.0242(13) -0.0011(12)

loop_
_atom_type_symbol
_atom_type_description
_atom_type_scat_dispersion_real
_atom_type_scat_dispersion_imag
_atom_type_scat_source
C C 0.0033 0.0016 'International Tables Vol C Tables 4.2.6.8 and 6.1.1.4'
H H 0.0000 0.0000 'International Tables Vol C Tables 4.2.6.8 and 6.1.1.4'
Cl Cl 0.1484 0.1585 'International Tables Vol C Tables 4.2.6.8 and 6.1.1.4'
O O 0.0106 0.0060 'International Tables Vol C Tables 4.2.6.8 and 6.1.1.4'
P P 0.1023 0.0942 'International Tables Vol C Tables 4.2.6.8 and 6.1.1.4'
Sn Sn -0.6537 1.4246 'International Tables Vol C Tables 4.2.6.8 and 6.1.1.4'

loop_
_geom_angle_atom_site_label_1
_geom_angle_atom_site_label_2
_geom_angle_atom_site_label_3
_geom_angle
_geom_angle_site_symmetry_1
_geom_angle_site_symmetry_3
_geom_angle_publ_flag
C2 Sn1 C1 116.73(11) . . ?
C2 Sn1 C3 117.30(10) . . ?
C1 Sn1 C3 123.18(10) . . ?
C2 Sn1 O1 86.62(9) . . ?
C1 Sn1 O1 87.25(9) . . ?
C3 Sn1 O1 79.63(7) . . ?
C2 Sn1 Cl1 97.10(8) . . ?
C1 Sn1 Cl1 96.04(8) . . ?
C3 Sn1 Cl1 93.63(7) . . ?
O1 Sn1 Cl1 173.24(4) . . ?
O1 P1 C5 111.17(10) . . ?
O1 P1 C11 111.54(11) . . ?
C5 P1 C11 108.51(11) . . ?
O1 P1 C4 108.07(10) . . ?
C5 P1 C4 107.74(12) . . ?
C11 P1 C4 109.73(12) . . ?
P1 O1 Sn1 113.06(9) . . ?
C4 C3 Sn1 112.69(16) . . ?
C3 C4 P1 108.90(16) . . ?
C10 C5 C6 119.2(2) . . ?
C10 C5 P1 119.06(18) . . ?
C6 C5 P1 121.78(19) . . ?
C7 C6 C5 119.9(3) . . ?
C6 C7 C8 120.0(3) . . ?
C9 C8 C7 120.4(3) . . ?
C8 C9 C10 119.7(3) . . ?
C9 C10 C5 120.9(2) . . ?
C16 C11 C12 118.9(3) . . ?
C16 C11 P1 122.20(19) . . ?
C12 C11 P1 118.8(2) . . ?
C13 C12 C11 119.7(3) . . ?
C14 C13 C12 120.6(3) . . ?
C13 C14 C15 120.0(3) . . ?
C14 C15 C16 120.7(3) . . ?
C11 C16 C15 120.1(3) . . ?

loop_
_geom_bond_atom_site_label_1
_geom_bond_atom_site_label_2
_geom_bond_distance
_geom_bond_site_symmetry_2
_geom_bond_publ_flag
Sn1 C2 2.117(2) . ?
Sn1 C1 2.123(3) . ?
Sn1 C3 2.156(2) . ?
Sn1 O1 2.3989(15) . ?
Sn1 Cl1 2.5114(7) . ?
P1 O1 1.5107(16) . ?
P1 C5 1.798(2) . ?
P1 C11 1.801(3) . ?
P1 C4 1.806(2) . ?
C3 C4 1.523(3) . ?
C5 C10 1.386(3) . ?
C5 C6 1.397(3) . ?
C6 C7 1.378(4) . ?
C7 C8 1.390(4) . ?
C8 C9 1.373(4) . ?
C9 C10 1.378(4) . ?
C11 C16 1.383(4) . ?
C11 C12 1.393(4) . ?
C12 C13 1.388(4) . ?
C13 C14 1.358(5) . ?
C14 C15 1.363(5) . ?
C15 C16 1.383(4) . ?

loop_
_geom_torsion_atom_site_label_1
_geom_torsion_atom_site_label_2
_geom_torsion_atom_site_label_3
_geom_torsion_atom_site_label_4
_geom_torsion
_geom_torsion_site_symmetry_1
_geom_torsion_site_symmetry_2
_geom_torsion_site_symmetry_3
_geom_torsion_site_symmetry_4
_geom_torsion_publ_flag
C5 P1 O1 Sn1 -104.93(11) . . . . ?
C11 P1 O1 Sn1 133.82(11) . . . . ?
C4 P1 O1 Sn1 13.12(14) . . . . ?
C2 Sn1 O1 P1 -110.70(12) . . . . ?
C1 Sn1 O1 P1 132.30(12) . . . . ?
C3 Sn1 O1 P1 7.84(11) . . . . ?
C2 Sn1 C3 C4 49.1(2) . . . . ?
C1 Sn1 C3 C4 -111.30(19) . . . . ?
O1 Sn1 C3 C4 -31.55(17) . . . . ?
Cl1 Sn1 C3 C4 149.05(17) . . . . ?
Sn1 C3 C4 P1 46.9(2) . . . . ?
O1 P1 C4 C3 -38.1(2) . . . . ?
C5 P1 C4 C3 82.16(19) . . . . ?
C11 P1 C4 C3 -159.88(17) . . . . ?
O1 P1 C5 C10 -2.4(2) . . . . ?
C11 P1 C5 C10 120.64(19) . . . . ?
C4 P1 C5 C10 -120.61(19) . . . . ?
O1 P1 C5 C6 177.12(19) . . . . ?
C11 P1 C5 C6 -59.9(2) . . . . ?
C4 P1 C5 C6 58.9(2) . . . . ?
C10 C5 C6 C7 0.1(4) . . . . ?
P1 C5 C6 C7 -179.3(2) . . . . ?
C5 C6 C7 C8 0.7(4) . . . . ?
C6 C7 C8 C9 -1.3(4) . . . . ?
C7 C8 C9 C10 1.0(4) . . . . ?
C8 C9 C10 C5 -0.1(4) . . . . ?
C6 C5 C10 C9 -0.5(4) . . . . ?
P1 C5 C10 C9 179.03(19) . . . . ?
O1 P1 C11 C16 105.9(2) . . . . ?
C5 P1 C11 C16 -16.9(2) . . . . ?
C4 P1 C11 C16 -134.4(2) . . . . ?
O1 P1 C11 C12 -70.0(2) . . . . ?
C5 P1 C11 C12 167.2(2) . . . . ?
C4 P1 C11 C12 49.7(2) . . . . ?
C16 C11 C12 C13 -0.1(4) . . . . ?
P1 C11 C12 C13 175.9(2) . . . . ?
C11 C12 C13 C14 0.7(5) . . . . ?
C12 C13 C14 C15 -0.6(5) . . . . ?
C13 C14 C15 C16 0.0(5) . . . . ?
C12 C11 C16 C15 -0.5(4) . . . . ?
P1 C11 C16 C15 -176.4(2) . . . . ?
C14 C15 C16 C11 0.6(4) . . . . ?
